data_7014483
loop_
_publ_author_name
'Ren, Chen'
'Hou, Lei'
'Liu, Bin'
'Yang, Guo-Ping'
'Wang, Yao-Yu'
'Shi, Qi-Zhen'

_publ_section_title
;
 Distinct structures of coordination polymers incorporating flexible
 triazole-based ligand: topological diversities, crystal structures and
 property studies.
;
_journal_issue 4
_journal_name_full 'Dalton transactions (Cambridge, England : 2003)'
_journal_page_first 793
_journal_page_last 804
_journal_paper_doi 10.1039/c0dt00894j
_journal_volume 40
_journal_year 2011
_chemical_formula_moiety 'C108 H78 Cu4 N24 O25'
_chemical_formula_sum 'C108 H78 Cu4 N24 O25'
_chemical_formula_weight 2366.11
_chemical_name_systematic
;
?
;
_space_group_IT_number 14
_symmetry_cell_setting monoclinic
_symmetry_space_group_name_Hall '-P 2ybc'
_symmetry_space_group_name_H-M 'P 1 21/c 1'
_atom_sites_solution_hydrogens geom
_atom_sites_solution_primary direct
_atom_sites_solution_secondary difmap
_audit_creation_method SHELXL-97
_cell_angle_alpha 90.00
_cell_angle_beta 119.258(5)
_cell_angle_gamma 90.00
_cell_formula_units_Z 1
_cell_length_a 10.1765(11)
_cell_length_b 16.4109(18)
_cell_length_c 17.3490(15)
_cell_measurement_reflns_used 4929
_cell_measurement_temperature 296(2)
_cell_measurement_theta_max 26.1285
_cell_measurement_theta_min 2.2935
_cell_volume 2527.8(5)
_computing_structure_refinement 'SHELXL-97 (Sheldrick, 1997)'
_computing_structure_solution 'SHELXS-97 (Sheldrick, 1990)'
_diffrn_ambient_temperature 296(2)
_diffrn_measured_fraction_theta_full 0.994
_diffrn_measured_fraction_theta_max 0.994
_diffrn_measurement_device_type 'Rigaku RAXIS-RAPID Imaging Plate'
_diffrn_measurement_method \w
_diffrn_radiation_monochromator graphite
_diffrn_radiation_source 'fine-focus sealed tube'
_diffrn_radiation_type MoK\a
_diffrn_radiation_wavelength 0.71073
_diffrn_reflns_av_R_equivalents 0.0253
_diffrn_reflns_av_sigmaI/netI 0.0305
_diffrn_reflns_limit_h_max 12
_diffrn_reflns_limit_h_min -10
_diffrn_reflns_limit_k_max 19
_diffrn_reflns_limit_k_min -19
_diffrn_reflns_limit_l_max 20
_diffrn_reflns_limit_l_min -20
_diffrn_reflns_number 12407
_diffrn_reflns_theta_full 25.09
_diffrn_reflns_theta_max 25.09
_diffrn_reflns_theta_min 1.83
_exptl_absorpt_coefficient_mu 0.921
_exptl_absorpt_correction_T_max 0.8742
_exptl_absorpt_correction_T_min 0.7632
_exptl_absorpt_correction_type multi-scan
_exptl_absorpt_process_details sadabs
_exptl_crystal_colour blue
_exptl_crystal_density_diffrn 1.553
_exptl_crystal_density_method 'not measured'
_exptl_crystal_description block
_exptl_crystal_F_000 1208
_exptl_crystal_size_max 0.31
_exptl_crystal_size_mid 0.20
_exptl_crystal_size_min 0.15
_refine_diff_density_max 0.696
_refine_diff_density_min -0.507
_refine_diff_density_rms 0.061
_refine_ls_extinction_method none
_refine_ls_goodness_of_fit_ref 1.037
_refine_ls_hydrogen_treatment constr
_refine_ls_matrix_type full
_refine_ls_number_parameters 370
_refine_ls_number_reflns 4473
_refine_ls_number_restraints 30
_refine_ls_restrained_S_all 1.047
_refine_ls_R_factor_all 0.0543
_refine_ls_R_factor_gt 0.0462
_refine_ls_shift/su_max 0.001
_refine_ls_shift/su_mean 0.000
_refine_ls_structure_factor_coef Fsqd
_refine_ls_weighting_details 'calc w=1/[\s^2^(Fo^2^)+(0.0453P)^2^+4.2934P] where P=(Fo^2^+2Fc^2^)/3'
_refine_ls_weighting_scheme calc
_refine_ls_wR_factor_gt 0.1137
_refine_ls_wR_factor_ref 0.1185
_reflns_number_gt 3792
_reflns_number_total 4473
_reflns_threshold_expression >2sigma(I)
_cod_data_source_file C0DT00894J.TXT
_cod_data_source_block 4
_cod_original_cell_volume 2527.8(4)
_cod_original_sg_symbol_H-M P21/c
_cod_database_code 7014483

loop_
_symmetry_equiv_pos_as_xyz
'x, y, z'
'-x, y+1/2, -z+1/2'
'-x, -y, -z'
'x, -y-1/2, z-1/2'

loop_
_atom_site_label
_atom_site_type_symbol
_atom_site_fract_x
_atom_site_fract_y
_atom_site_fract_z
_atom_site_U_iso_or_equiv
_atom_site_adp_type
_atom_site_occupancy
_atom_site_symmetry_multiplicity
_atom_site_calc_flag
_atom_site_refinement_flags
_atom_site_disorder_assembly
_atom_site_disorder_group
Cu1 Cu 0.76930(4) 0.82415(2) 0.27015(3) 0.03325(15) Uani 1 1 d . . .
O1 O 0.4475(3) 0.76088(14) 0.2807(2) 0.0536(7) Uani 1 1 d . . .
O2 O 0.5822(2) 0.86033(14) 0.26654(16) 0.0396(6) Uani 1 1 d . . .
O3 O -0.0893(3) 0.96731(15) 0.2756(2) 0.0524(7) Uani 1 1 d . . .
O4 O -0.0389(2) 0.83695(13) 0.26908(17) 0.0403(6) Uani 1 1 d . . .
O5 O 0.4053(3) 1.13245(13) 0.20045(18) 0.0455(6) Uani 1 1 d . . .
O6 O 0.2379(3) 1.17981(13) 0.23752(18) 0.0427(6) Uani 1 1 d . . .
N1 N 0.6587(3) 0.82376(16) 0.1393(2) 0.0375(7) Uani 1 1 d . . .
N2 N 0.6102(5) 0.7970(2) 0.0041(3) 0.0667(10) Uani 1 1 d . . .
N3 N 0.4932(4) 0.8384(2) 0.0019(2) 0.0534(8) Uani 1 1 d . . .
N4 N 0.8778(3) 0.82103(16) 0.4005(2) 0.0398(7) Uani 1 1 d . . .
N5 N 0.9316(4) 0.8023(2) 0.5386(3) 0.0627(10) Uani 1 1 d . . .
N6 N 1.0465(3) 0.84309(19) 0.5373(2) 0.0460(7) Uani 1 1 d . . .
C1 C 0.4684(3) 0.83325(18) 0.2689(2) 0.0301(7) Uani 1 1 d . . .
C2 C 0.3523(3) 0.89577(17) 0.2577(2) 0.0278(6) Uani 1 1 d . . .
C3 C 0.2266(3) 0.87513(18) 0.2653(2) 0.0296(7) Uani 1 1 d . . .
H3 H 0.2099 0.8210 0.2738 0.035 Uiso 1 1 calc R . .
C4 C 0.1256(3) 0.93477(18) 0.2604(2) 0.0299(7) Uani 1 1 d . . .
C5 C 0.1517(3) 1.01569(18) 0.2484(2) 0.0318(7) Uani 1 1 d . . .
H5 H 0.0870 1.0561 0.2476 0.038 Uiso 1 1 calc R . .
C6 C 0.2735(3) 1.03648(18) 0.2375(2) 0.0298(7) Uani 1 1 d . . .
C7 C 0.3734(3) 0.97605(18) 0.2423(2) 0.0290(7) Uani 1 1 d . . .
H7 H 0.4552 0.9899 0.2350 0.035 Uiso 1 1 calc R . .
C8 C -0.0111(3) 0.9131(2) 0.2689(2) 0.0353(7) Uani 1 1 d . . .
C9 C 0.3028(4) 1.12349(19) 0.2252(2) 0.0337(7) Uani 1 1 d . . .
C10 C 0.8318(4) 0.7899(2) 0.4560(3) 0.0480(9) Uani 1 1 d . . .
H10 H 0.7407 0.7631 0.4375 0.058 Uiso 1 1 calc R . .
C11 C 1.0111(4) 0.8532(2) 0.4537(3) 0.0458(9) Uani 1 1 d . . .
H11 H 1.0716 0.8794 0.4350 0.055 Uiso 1 1 calc R . .
C12 C 1.1828(5) 0.8701(3) 0.6177(3) 0.0595(11) Uani 1 1 d . . .
H12A H 1.2326 0.8238 0.6555 0.071 Uiso 1 1 calc R . .
H12B H 1.1559 0.9084 0.6503 0.071 Uiso 1 1 calc R . .
C13 C 1.2861(4) 0.9102(3) 0.5901(3) 0.0524(10) Uani 1 1 d . . .
C14 C 1.2750(5) 0.9907(3) 0.5704(4) 0.0712(14) Uani 1 1 d . . .
H14 H 1.2101 1.0230 0.5807 0.085 Uiso 1 1 calc R . .
C15 C 1.3569(5) 1.0260(3) 0.5355(4) 0.0690(13) Uani 1 1 d . . .
H15 H 1.3457 1.0814 0.5226 0.083 Uiso 1 1 calc R . .
C16 C 1.4560(4) 0.9810(2) 0.5189(2) 0.0460(9) Uani 1 1 d U . .
C17 C 1.4699(5) 0.8996(3) 0.5419(3) 0.0688(13) Uani 1 1 d . . .
H17 H 1.5369 0.8673 0.5336 0.083 Uiso 1 1 calc R . .
C18 C 1.3872(5) 0.8652(3) 0.5769(3) 0.0670(12) Uani 1 1 d . . .
H18 H 1.4001 0.8102 0.5920 0.080 Uiso 1 1 calc R . .
C19 C 0.0514(4) 0.9799(2) -0.0124(3) 0.0490(9) Uani 1 1 d U . .
C20 C 0.1539(6) 1.0219(3) -0.0263(3) 0.0773(14) Uani 1 1 d U . .
H20 H 0.1599 1.0781 -0.0188 0.093 Uiso 1 1 calc R . .
C21 C 0.2485(7) 0.9844(3) -0.0508(4) 0.0837(16) Uani 1 1 d . . .
H21 H 0.3155 1.0159 -0.0600 0.100 Uiso 1 1 calc R . .
C22 C 0.2464(5) 0.9024(3) -0.0619(3) 0.0637(12) Uani 1 1 d . . .
C23 C 0.1439(6) 0.8599(3) -0.0506(5) 0.0951(19) Uani 1 1 d . . .
H23 H 0.1373 0.8038 -0.0595 0.114 Uiso 1 1 calc R . .
C24 C 0.0488(6) 0.8972(3) -0.0264(4) 0.0808(15) Uani 1 1 d U . .
H24 H -0.0200 0.8653 -0.0191 0.097 Uiso 1 1 calc R . .
C25 C 0.3581(6) 0.8610(4) -0.0819(3) 0.0808(15) Uani 1 1 d . . .
H25A H 0.3132 0.8125 -0.1171 0.097 Uiso 1 1 calc R . .
H25B H 0.3862 0.8974 -0.1155 0.097 Uiso 1 1 calc R . .
C26 C 0.5249(4) 0.8534(2) 0.0841(2) 0.0450(9) Uani 1 1 d . . .
H26 H 0.4622 0.8808 0.1005 0.054 Uiso 1 1 calc R . .
C27 C 0.7070(4) 0.7894(2) 0.0871(3) 0.0479(9) Uani 1 1 d . . .
H27 H 0.7993 0.7632 0.1082 0.057 Uiso 1 1 calc R . .
O7 O 0.058(2) 0.8159(13) 0.7421(13) 0.128(7) Uani 0.25 1 d PU . .

loop_
_atom_site_aniso_label
_atom_site_aniso_U_11
_atom_site_aniso_U_22
_atom_site_aniso_U_33
_atom_site_aniso_U_23
_atom_site_aniso_U_13
_atom_site_aniso_U_12
Cu1 0.0226(2) 0.0307(2) 0.0553(3) 0.00080(18) 0.02598(19) -0.00101(15)
O1 0.0411(14) 0.0267(13) 0.110(2) 0.0085(13) 0.0503(16) 0.0072(10)
O2 0.0276(12) 0.0365(12) 0.0664(16) 0.0021(11) 0.0322(12) 0.0039(10)
O3 0.0436(15) 0.0387(14) 0.098(2) 0.0040(14) 0.0526(15) 0.0066(11)
O4 0.0286(12) 0.0350(13) 0.0698(17) 0.0010(11) 0.0339(12) -0.0034(9)
O5 0.0476(15) 0.0293(12) 0.0774(18) 0.0003(12) 0.0443(14) -0.0047(10)
O6 0.0400(14) 0.0230(12) 0.0716(17) 0.0013(11) 0.0324(13) 0.0018(10)
N1 0.0353(16) 0.0360(15) 0.0533(18) 0.0012(13) 0.0309(15) 0.0014(12)
N2 0.073(3) 0.068(2) 0.078(3) -0.011(2) 0.052(2) 0.007(2)
N3 0.052(2) 0.059(2) 0.052(2) -0.0052(16) 0.0279(17) 0.0022(16)
N4 0.0302(15) 0.0344(15) 0.0612(19) 0.0006(13) 0.0275(15) -0.0021(12)
N5 0.058(2) 0.071(2) 0.067(2) 0.0057(19) 0.037(2) -0.0092(19)
N6 0.0384(17) 0.0502(18) 0.0517(19) 0.0025(15) 0.0238(15) -0.0008(14)
C1 0.0253(16) 0.0288(16) 0.0426(18) -0.0016(13) 0.0216(15) 0.0022(12)
C2 0.0231(15) 0.0261(15) 0.0372(17) -0.0019(13) 0.0171(14) 0.0012(12)
C3 0.0250(15) 0.0237(15) 0.0458(18) 0.0014(13) 0.0217(15) -0.0021(12)
C4 0.0236(15) 0.0280(16) 0.0444(18) 0.0005(13) 0.0217(14) -0.0018(12)
C5 0.0255(16) 0.0287(16) 0.0456(19) 0.0016(14) 0.0208(15) 0.0053(12)
C6 0.0258(16) 0.0219(15) 0.0425(18) 0.0015(13) 0.0174(14) -0.0010(12)
C7 0.0213(15) 0.0295(16) 0.0410(17) -0.0011(13) 0.0190(14) -0.0029(12)
C8 0.0262(16) 0.0359(18) 0.051(2) 0.0036(15) 0.0247(16) 0.0016(14)
C9 0.0289(16) 0.0268(16) 0.0445(19) 0.0021(14) 0.0174(15) -0.0005(13)
C10 0.040(2) 0.053(2) 0.055(2) 0.0006(19) 0.0263(19) -0.0104(17)
C11 0.0339(19) 0.050(2) 0.056(2) 0.0003(18) 0.0240(18) -0.0056(16)
C12 0.047(2) 0.071(3) 0.049(2) -0.004(2) 0.015(2) -0.001(2)
C13 0.034(2) 0.059(2) 0.051(2) -0.0099(19) 0.0106(18) -0.0014(18)
C14 0.057(3) 0.054(3) 0.112(4) -0.014(3) 0.049(3) 0.004(2)
C15 0.059(3) 0.043(2) 0.115(4) -0.009(2) 0.051(3) 0.004(2)
C16 0.0434(12) 0.0440(12) 0.0469(12) -0.0033(9) 0.0192(9) 0.0009(9)
C17 0.066(3) 0.054(3) 0.097(4) 0.005(2) 0.048(3) 0.020(2)
C18 0.065(3) 0.048(2) 0.091(3) 0.006(2) 0.040(3) 0.010(2)
C19 0.0475(12) 0.0471(12) 0.0486(12) 0.0026(9) 0.0205(9) -0.0034(9)
C20 0.0776(16) 0.0758(17) 0.0797(16) 0.0012(10) 0.0393(11) -0.0026(10)
C21 0.093(4) 0.074(3) 0.106(4) 0.004(3) 0.066(4) -0.013(3)
C22 0.050(2) 0.080(3) 0.046(2) 0.000(2) 0.012(2) 0.001(2)
C23 0.081(4) 0.048(3) 0.161(6) -0.005(3) 0.062(4) -0.001(3)
C24 0.0786(17) 0.0786(17) 0.0850(17) 0.0018(10) 0.0398(11) -0.0024(10)
C25 0.077(4) 0.099(4) 0.061(3) -0.006(3) 0.030(3) 0.004(3)
C26 0.046(2) 0.046(2) 0.051(2) -0.0007(17) 0.0291(19) 0.0036(17)
C27 0.042(2) 0.054(2) 0.056(2) 0.0003(19) 0.031(2) 0.0116(18)
O7 0.107(14) 0.170(19) 0.112(14) -0.030(13) 0.057(12) 0.020(13)

loop_
_atom_type_symbol
_atom_type_description
_atom_type_scat_dispersion_real
_atom_type_scat_dispersion_imag
_atom_type_scat_source
C C 0.0033 0.0016 'International Tables Vol C Tables 4.2.6.8 and 6.1.1.4'
H H 0.0000 0.0000 'International Tables Vol C Tables 4.2.6.8 and 6.1.1.4'
Cu Cu 0.3201 1.2651 'International Tables Vol C Tables 4.2.6.8 and 6.1.1.4'
N N 0.0061 0.0033 'International Tables Vol C Tables 4.2.6.8 and 6.1.1.4'
O O 0.0106 0.0060 'International Tables Vol C Tables 4.2.6.8 and 6.1.1.4'

loop_
_geom_angle_atom_site_label_1
_geom_angle_atom_site_label_2
_geom_angle_atom_site_label_3
_geom_angle
_geom_angle_site_symmetry_1
_geom_angle_site_symmetry_3
_geom_angle_publ_flag
O2 Cu1 O4 156.21(10) . 1_655 ?
O2 Cu1 N4 92.03(11) . . ?
O4 Cu1 N4 90.64(11) 1_655 . ?
O2 Cu1 N1 88.00(11) . . ?
O4 Cu1 N1 90.03(11) 1_655 . ?
N4 Cu1 N1 178.26(11) . . ?
O2 Cu1 O6 107.27(9) . 2_645 ?
O4 Cu1 O6 96.29(8) 1_655 2_645 ?
N4 Cu1 O6 91.32(10) . 2_645 ?
N1 Cu1 O6 87.01(10) . 2_645 ?
C1 O2 Cu1 141.6(2) . . ?
C8 O4 Cu1 108.93(19) . 1_455 ?
C9 O6 Cu1 139.0(2) . 2_655 ?
C26 N1 C27 104.6(3) . . ?
C26 N1 Cu1 129.7(2) . . ?
C27 N1 Cu1 125.6(3) . . ?
C27 N2 N3 105.2(3) . . ?
C26 N3 N2 108.3(3) . . ?
C26 N3 C25 129.3(4) . . ?
N2 N3 C25 122.4(4) . . ?
C11 N4 C10 104.2(3) . . ?
C11 N4 Cu1 126.8(3) . . ?
C10 N4 Cu1 128.9(2) . . ?
C10 N5 N6 105.8(3) . . ?
C11 N6 N5 107.7(3) . . ?
C11 N6 C12 128.7(3) . . ?
N5 N6 C12 123.6(3) . . ?
O1 C1 O2 125.3(3) . . ?
O1 C1 C2 119.2(3) . . ?
O2 C1 C2 115.5(3) . . ?
C7 C2 C3 119.2(3) . . ?
C7 C2 C1 119.3(3) . . ?
C3 C2 C1 121.5(3) . . ?
C2 C3 C4 120.6(3) . . ?
C2 C3 H3 119.7 . . ?
C4 C3 H3 119.7 . . ?
C5 C4 C3 119.4(3) . . ?
C5 C4 C8 119.5(3) . . ?
C3 C4 C8 121.1(3) . . ?
C6 C5 C4 120.4(3) . . ?
C6 C5 H5 119.8 . . ?
C4 C5 H5 119.8 . . ?
C5 C6 C7 119.5(3) . . ?
C5 C6 C9 120.6(3) . . ?
C7 C6 C9 119.8(3) . . ?
C2 C7 C6 120.8(3) . . ?
C2 C7 H7 119.6 . . ?
C6 C7 H7 119.6 . . ?
O3 C8 O4 123.3(3) . . ?
O3 C8 C4 120.3(3) . . ?
O4 C8 C4 116.4(3) . . ?
O6 C9 O5 124.0(3) . . ?
O6 C9 C6 122.5(3) . . ?
O5 C9 C6 113.5(3) . . ?
N5 C10 N4 111.5(3) . . ?
N5 C10 H10 124.2 . . ?
N4 C10 H10 124.2 . . ?
N4 C11 N6 110.6(3) . . ?
N4 C11 H11 124.7 . . ?
N6 C11 H11 124.7 . . ?
N6 C12 C13 108.2(3) . . ?
N6 C12 H12A 110.1 . . ?
C13 C12 H12A 110.1 . . ?
N6 C12 H12B 110.1 . . ?
C13 C12 H12B 110.1 . . ?
H12A C12 H12B 108.4 . . ?
C14 C13 C18 117.3(4) . . ?
C14 C13 C12 121.5(4) . . ?
C18 C13 C12 121.0(4) . . ?
C13 C14 C15 121.8(4) . . ?
C13 C14 H14 119.1 . . ?
C15 C14 H14 119.1 . . ?
C14 C15 C16 121.7(4) . . ?
C14 C15 H15 119.1 . . ?
C16 C15 H15 119.1 . . ?
C17 C16 C15 115.8(4) . . ?
C17 C16 C16 122.5(4) . 3_876 ?
C15 C16 C16 121.7(4) . 3_876 ?
C18 C17 C16 121.8(4) . . ?
C18 C17 H17 119.1 . . ?
C16 C17 H17 119.1 . . ?
C13 C18 C17 121.4(4) . . ?
C13 C18 H18 119.3 . . ?
C17 C18 H18 119.3 . . ?
C20 C19 C24 114.6(5) . . ?
C20 C19 C19 122.8(5) . 3_575 ?
C24 C19 C19 122.6(5) . 3_575 ?
C19 C20 C21 122.7(5) . . ?
C19 C20 H20 118.7 . . ?
C21 C20 H20 118.7 . . ?
C22 C21 C20 121.5(5) . . ?
C22 C21 H21 119.2 . . ?
C20 C21 H21 119.2 . . ?
C23 C22 C21 116.9(5) . . ?
C23 C22 C25 121.7(5) . . ?
C21 C22 C25 121.3(5) . . ?
C22 C23 C24 121.7(5) . . ?
C22 C23 H23 119.1 . . ?
C24 C23 H23 119.1 . . ?
C23 C24 C19 122.5(5) . . ?
C23 C24 H24 118.8 . . ?
C19 C24 H24 118.8 . . ?
N3 C25 C22 109.3(4) . . ?
N3 C25 H25A 109.8 . . ?
C22 C25 H25A 109.8 . . ?
N3 C25 H25B 109.8 . . ?
C22 C25 H25B 109.8 . . ?
H25A C25 H25B 108.3 . . ?
N1 C26 N3 109.6(3) . . ?
N1 C26 H26 125.2 . . ?
N3 C26 H26 125.2 . . ?
N2 C27 N1 112.2(3) . . ?
N2 C27 H27 123.9 . . ?
N1 C27 H27 123.9 . . ?

loop_
_geom_bond_atom_site_label_1
_geom_bond_atom_site_label_2
_geom_bond_distance
_geom_bond_site_symmetry_2
_geom_bond_publ_flag
Cu1 O2 1.966(2) . ?
Cu1 O4 1.972(2) 1_655 ?
Cu1 N4 1.973(3) . ?
Cu1 N1 1.980(3) . ?
Cu1 O6 2.372(2) 2_645 ?
O1 C1 1.241(4) . ?
O2 C1 1.260(4) . ?
O3 C8 1.237(4) . ?
O4 C8 1.281(4) . ?
O4 Cu1 1.972(2) 1_455 ?
O5 C9 1.315(4) . ?
O6 C9 1.215(4) . ?
O6 Cu1 2.372(2) 2_655 ?
N1 C26 1.317(5) . ?
N1 C27 1.348(4) . ?
N2 C27 1.293(5) . ?
N2 N3 1.355(5) . ?
N3 C26 1.324(5) . ?
N3 C25 1.479(6) . ?
N4 C11 1.322(5) . ?
N4 C10 1.361(5) . ?
N5 C10 1.305(5) . ?
N5 N6 1.357(4) . ?
N6 C11 1.324(5) . ?
N6 C12 1.474(5) . ?
C1 C2 1.504(4) . ?
C2 C7 1.382(4) . ?
C2 C3 1.391(4) . ?
C3 C4 1.392(4) . ?
C3 H3 0.9300 . ?
C4 C5 1.390(4) . ?
C4 C8 1.511(4) . ?
C5 C6 1.385(4) . ?
C5 H5 0.9300 . ?
C6 C7 1.393(4) . ?
C6 C9 1.495(4) . ?
C7 H7 0.9300 . ?
C10 H10 0.9300 . ?
C11 H11 0.9300 . ?
C12 C13 1.503(6) . ?
C12 H12A 0.9700 . ?
C12 H12B 0.9700 . ?
C13 C14 1.356(6) . ?
C13 C18 1.373(6) . ?
C14 C15 1.375(7) . ?
C14 H14 0.9300 . ?
C15 C16 1.388(6) . ?
C15 H15 0.9300 . ?
C16 C17 1.381(6) . ?
C16 C16 1.481(8) 3_876 ?
C17 C18 1.377(6) . ?
C17 H17 0.9300 . ?
C18 H18 0.9300 . ?
C19 C20 1.365(6) . ?
C19 C24 1.378(6) . ?
C19 C19 1.468(8) 3_575 ?
C20 C21 1.373(7) . ?
C20 H20 0.9300 . ?
C21 C22 1.358(7) . ?
C21 H21 0.9300 . ?
C22 C23 1.347(7) . ?
C22 C25 1.504(7) . ?
C23 C24 1.373(7) . ?
C23 H23 0.9300 . ?
C24 H24 0.9300 . ?
C25 H25A 0.9700 . ?
C25 H25B 0.9700 . ?
C26 H26 0.9300 . ?
C27 H27 0.9300 . ?

loop_
_geom_torsion_atom_site_label_1
_geom_torsion_atom_site_label_2
_geom_torsion_atom_site_label_3
_geom_torsion_atom_site_label_4
_geom_torsion
_geom_torsion_site_symmetry_1
_geom_torsion_site_symmetry_2
_geom_torsion_site_symmetry_3
_geom_torsion_site_symmetry_4
_geom_torsion_publ_flag
O4 Cu1 O2 C1 179.9(3) 1_655 . . . ?
N4 Cu1 O2 C1 -83.9(4) . . . . ?
N1 Cu1 O2 C1 94.4(4) . . . . ?
O6 Cu1 O2 C1 8.1(4) 2_645 . . . ?
O2 Cu1 N1 C26 11.3(3) . . . . ?
O4 Cu1 N1 C26 -145.0(3) 1_655 . . . ?
N4 Cu1 N1 C26 102(4) . . . . ?
O6 Cu1 N1 C26 118.8(3) 2_645 . . . ?
O2 Cu1 N1 C27 -166.8(3) . . . . ?
O4 Cu1 N1 C27 36.9(3) 1_655 . . . ?
N4 Cu1 N1 C27 -76(4) . . . . ?
O6 Cu1 N1 C27 -59.4(3) 2_645 . . . ?
C27 N2 N3 C26 -0.4(5) . . . . ?
C27 N2 N3 C25 179.1(4) . . . . ?
O2 Cu1 N4 C11 -131.2(3) . . . . ?
O4 Cu1 N4 C11 25.2(3) 1_655 . . . ?
N1 Cu1 N4 C11 138(3) . . . . ?
O6 Cu1 N4 C11 121.5(3) 2_645 . . . ?
O2 Cu1 N4 C10 45.0(3) . . . . ?
O4 Cu1 N4 C10 -158.6(3) 1_655 . . . ?
N1 Cu1 N4 C10 -46(4) . . . . ?
O6 Cu1 N4 C10 -62.3(3) 2_645 . . . ?
C10 N5 N6 C11 -0.3(4) . . . . ?
C10 N5 N6 C12 179.2(4) . . . . ?
Cu1 O2 C1 O1 4.3(6) . . . . ?
Cu1 O2 C1 C2 -176.6(2) . . . . ?
O1 C1 C2 C7 -178.4(3) . . . . ?
O2 C1 C2 C7 2.5(4) . . . . ?
O1 C1 C2 C3 3.8(5) . . . . ?
O2 C1 C2 C3 -175.3(3) . . . . ?
C7 C2 C3 C4 -2.1(5) . . . . ?
C1 C2 C3 C4 175.7(3) . . . . ?
C2 C3 C4 C5 -0.4(5) . . . . ?
C2 C3 C4 C8 -179.8(3) . . . . ?
C3 C4 C5 C6 2.8(5) . . . . ?
C8 C4 C5 C6 -177.8(3) . . . . ?
C4 C5 C6 C7 -2.6(5) . . . . ?
C4 C5 C6 C9 -179.6(3) . . . . ?
C3 C2 C7 C6 2.3(5) . . . . ?
C1 C2 C7 C6 -175.6(3) . . . . ?
C5 C6 C7 C2 0.0(5) . . . . ?
C9 C6 C7 C2 177.0(3) . . . . ?
Cu1 O4 C8 O3 5.2(4) 1_455 . . . ?
Cu1 O4 C8 C4 -175.1(2) 1_455 . . . ?
C5 C4 C8 O3 -8.5(5) . . . . ?
C3 C4 C8 O3 170.9(3) . . . . ?
C5 C4 C8 O4 171.8(3) . . . . ?
C3 C4 C8 O4 -8.8(5) . . . . ?
Cu1 O6 C9 O5 0.7(6) 2_655 . . . ?
Cu1 O6 C9 C6 -179.7(2) 2_655 . . . ?
C5 C6 C9 O6 11.6(5) . . . . ?
C7 C6 C9 O6 -165.4(3) . . . . ?
C5 C6 C9 O5 -168.8(3) . . . . ?
C7 C6 C9 O5 14.2(4) . . . . ?
N6 N5 C10 N4 0.2(5) . . . . ?
C11 N4 C10 N5 -0.1(4) . . . . ?
Cu1 N4 C10 N5 -177.0(3) . . . . ?
C10 N4 C11 N6 0.0(4) . . . . ?
Cu1 N4 C11 N6 176.9(2) . . . . ?
N5 N6 C11 N4 0.2(4) . . . . ?
C12 N6 C11 N4 -179.3(4) . . . . ?
C11 N6 C12 C13 -2.6(6) . . . . ?
N5 N6 C12 C13 178.0(4) . . . . ?
N6 C12 C13 C14 87.7(5) . . . . ?
N6 C12 C13 C18 -86.9(5) . . . . ?
C18 C13 C14 C15 2.4(7) . . . . ?
C12 C13 C14 C15 -172.4(4) . . . . ?
C13 C14 C15 C16 -0.3(8) . . . . ?
C14 C15 C16 C17 -1.8(7) . . . . ?
C14 C15 C16 C16 179.9(5) . . . 3_876 ?
C15 C16 C17 C18 1.7(7) . . . . ?
C16 C16 C17 C18 -179.9(5) 3_876 . . . ?
C14 C13 C18 C17 -2.4(7) . . . . ?
C12 C13 C18 C17 172.4(4) . . . . ?
C16 C17 C18 C13 0.4(8) . . . . ?
C24 C19 C20 C21 -1.0(7) . . . . ?
C19 C19 C20 C21 -179.0(5) 3_575 . . . ?
C19 C20 C21 C22 -0.7(9) . . . . ?
C20 C21 C22 C23 2.2(8) . . . . ?
C20 C21 C22 C25 -175.3(5) . . . . ?
C21 C22 C23 C24 -1.9(9) . . . . ?
C25 C22 C23 C24 175.5(5) . . . . ?
C22 C23 C24 C19 0.3(9) . . . . ?
C20 C19 C24 C23 1.2(8) . . . . ?
C19 C19 C24 C23 179.2(6) 3_575 . . . ?
C26 N3 C25 C22 -3.5(7) . . . . ?
N2 N3 C25 C22 177.1(4) . . . . ?
C23 C22 C25 N3 -87.7(6) . . . . ?
C21 C22 C25 N3 89.6(6) . . . . ?
C27 N1 C26 N3 -0.4(4) . . . . ?
Cu1 N1 C26 N3 -178.8(2) . . . . ?
N2 N3 C26 N1 0.5(5) . . . . ?
C25 N3 C26 N1 -178.9(4) . . . . ?
N3 N2 C27 N1 0.1(5) . . . . ?
C26 N1 C27 N2 0.2(5) . . . . ?
Cu1 N1 C27 N2 178.7(3) . . . . ?
